data_4027266
loop_
_publ_author_name
'Daniel T. Hog'
'Peter Mayer'
'Dirk Trauner'

_publ_contact_author_address
;
Department Chemie
Ludwig-Maximilians Universit\"at
Butenandtstra\&se 5-13 (Haus F)
D-81377 M\"unchen
Bundesrepublik Deutschland
;
_publ_contact_author_email dirk.trauner@cup.uni-muenchen.de
_publ_contact_author_fax '+49 089-2180-77972'
_publ_contact_author_name 'Dirk Trauner'
_publ_section_title
;
 A Unified Approach to trans-Hydrindane Sesterterpenoids
;
_journal_name_full 'Journal of Organic Chemistry'
_journal_page_first 5838
_journal_page_last 5843
_journal_paper_doi 10.1021/jo300726z
_journal_volume 77
_journal_year 2012
_chemical_absolute_configuration syn
_chemical_formula_moiety 'C15 H22 O3'
_chemical_formula_sum 'C15 H22 O3'
_chemical_formula_weight 250.333
_space_group_IT_number 4
_symmetry_cell_setting monoclinic
_symmetry_Int_Tables_number 4
_symmetry_space_group_name_Hall 'P 2yb'
_symmetry_space_group_name_H-M 'P 1 21 1'
_atom_sites_solution_hydrogens geom
_atom_sites_solution_primary direct
_atom_sites_solution_secondary difmap
_audit_author_name 'P. Mayer'
_audit_block_code C15H22O3_oo053_trauner
_audit_creation_date
;
'Wed Mar 03 06:42:11 2010'
;
_audit_creation_method 'form98_non/compatible with shelxl97-2'
_audit_update_record 03-Mar-10
_cell_angle_alpha 90.00
_cell_angle_beta 107.487(6)
_cell_angle_gamma 90.00
_cell_formula_units_Z 2
_cell_length_a 9.6490(5)
_cell_length_b 5.8746(3)
_cell_length_c 12.3783(7)
_cell_measurement_reflns_used 2034
_cell_measurement_temperature 173(2)
_cell_measurement_theta_max 26.2486
_cell_measurement_theta_min 4.1881
_cell_volume 669.23(7)
_computing_cell_refinement
;
CrysAlisPro, Oxford Diffraction Ltd.,
Version 1.171.33.41 (release 06-05-2009 CrysAlis171 .NET)
(compiled May  6 2009,17:20:42)
;
_computing_data_collection
;
CrysAlisPro, Oxford Diffraction Ltd.,
Version 1.171.33.41 (release 06-05-2009 CrysAlis171 .NET)
(compiled May  6 2009,17:20:42)
;
_computing_data_reduction
;
CrysAlisPro, Oxford Diffraction Ltd.,
Version 1.171.33.41 (release 06-05-2009 CrysAlis171 .NET)
(compiled May  6 2009,17:20:42)
;
_computing_structure_refinement
;
Sheldrick, G. M. (2008).
<i>Acta Cryst.</i> A<b>64</b>, 112--122.
;
_computing_structure_solution
;
A. Altomare, M. C. Burla, M. Camalli, G. L. Cascarano, C. Giacovazzo, A.
Guagliardi, A. G. G. Moliterni, G. Polidori, R. Spagna: SIR97: a new tool for
crystal structure determination and refinement; J. Appl. Crystallogr. 1999,
32, 115-119.
;
_diffrn_ambient_temperature 173(2)
_diffrn_detector_area_resol_mean 15.9809
_diffrn_measured_fraction_theta_full 0.993
_diffrn_measured_fraction_theta_max 0.993
_diffrn_measurement_details
;
  1 omega  -95.00   37.00   1.0000   17.0000
omega____ theta____ kappa____ phi______ frames
    -      -20.2931    0.0000  -90.0000 132

  2 omega  -84.00   13.00   1.0000   17.0000
omega____ theta____ kappa____ phi______ frames
    -      -20.2931  -77.0000  -90.0000 97

  3 omega  -68.00   19.00   1.0000   17.0000
omega____ theta____ kappa____ phi______ frames
    -      -20.2931  106.0000   55.0000 87

  4 omega   -8.00   51.00   1.0000   17.0000
omega____ theta____ kappa____ phi______ frames
    -       21.2306  -77.0000 -180.0000 59

  5 omega   59.00   91.00   1.0000   17.0000
omega____ theta____ kappa____ phi______ frames
    -       21.2306  179.0000   90.0000 32

;
_diffrn_measurement_device 'CCD camera on \k-goniostat'
_diffrn_measurement_device_type 'Oxford XCalibur'
_diffrn_measurement_method '\w scans'
_diffrn_orient_matrix_UB_11 0.0346982427
_diffrn_orient_matrix_UB_12 -0.0253309228
_diffrn_orient_matrix_UB_13 0.0576628475
_diffrn_orient_matrix_UB_21 0.0391527303
_diffrn_orient_matrix_UB_22 0.1035047957
_diffrn_orient_matrix_UB_23 0.0059325194
_diffrn_orient_matrix_UB_31 -0.0562287283
_diffrn_orient_matrix_UB_32 0.0562460341
_diffrn_orient_matrix_UB_33 0.0153254354
_diffrn_radiation_collimation '0.5 mm collimator'
_diffrn_radiation_monochromator graphite
_diffrn_radiation_source 'fine-focus sealed tube'
_diffrn_radiation_type MoK\a
_diffrn_radiation_wavelength 0.71073
_diffrn_reflns_av_R_equivalents 0.0299
_diffrn_reflns_av_sigmaI/netI 0.0419
_diffrn_reflns_limit_h_max 12
_diffrn_reflns_limit_h_min -11
_diffrn_reflns_limit_k_max 7
_diffrn_reflns_limit_k_min -6
_diffrn_reflns_limit_l_max 15
_diffrn_reflns_limit_l_min -15
_diffrn_reflns_number 4829
_diffrn_reflns_theta_full 26.33
_diffrn_reflns_theta_max 26.33
_diffrn_reflns_theta_min 4.20
_diffrn_source_current 45_mA
_diffrn_source_power 2.48_kW
_diffrn_source_type 'Spellman generator'
_diffrn_source_voltage 55_kV
_exptl_absorpt_coefficient_mu 0.085
_exptl_absorpt_correction_T_max 1.00000
_exptl_absorpt_correction_T_min 0.96533
_exptl_absorpt_correction_type multi-scan
_exptl_absorpt_process_details
;
CrysAlisPro, Oxford Diffraction Ltd.,
Version 1.171.33.41 (release 06-05-2009 CrysAlis171 .NET)
(compiled May  6 2009,17:20:42)
empirical absorption correction using spherical harmonics,
 implemented in SCALE3 ABSPACK scaling algorithm.
;
_exptl_crystal_colour colourless
_exptl_crystal_density_diffrn 1.24233(11)
_exptl_crystal_description platelet
_exptl_crystal_F_000 272
_exptl_crystal_size_max 0.29
_exptl_crystal_size_mid 0.17
_exptl_crystal_size_min 0.07
_refine_diff_density_max 0.169
_refine_diff_density_min -0.118
_refine_diff_density_rms 0.028
_refine_ls_abs_structure_details 'Flack H D (1983), Acta Cryst. A39, 876-881'
_refine_ls_abs_structure_Flack -2.5(13)
_refine_ls_extinction_method none
_refine_ls_goodness_of_fit_ref 0.926
_refine_ls_hydrogen_treatment constr
_refine_ls_matrix_type full
_refine_ls_number_parameters 165
_refine_ls_number_reflns 1488
_refine_ls_number_restraints 1
_refine_ls_restrained_S_all 0.925
_refine_ls_R_factor_all 0.0472
_refine_ls_R_factor_gt 0.0344
_refine_ls_shift/su_max 0.000
_refine_ls_shift/su_mean 0.000
_refine_ls_structure_factor_coef Fsqd
_refine_ls_weighting_details 'calc w=1/[\s^2^(Fo^2^)+(0.0412P)^2^+0.0000P] where P=(Fo^2^+2Fc^2^)/3'
_refine_ls_weighting_scheme calc
_refine_ls_wR_factor_gt 0.0707
_refine_ls_wR_factor_ref 0.0732
_reflns_number_gt 1167
_reflns_number_total 1488
_reflns_threshold_expression >2sigma(I)
_cod_data_source_file jo300726z_si_001_2.cif
_cod_data_source_block oo053
_cod_original_cell_volume 669.22(6)
_cod_original_sg_symbol_H-M 'P 21'
_cod_database_code 4027266

loop_
_symmetry_equiv_pos_as_xyz
'x, y, z'
'-x, y+1/2, -z'

loop_
_atom_site_label
_atom_site_type_symbol
_atom_site_fract_x
_atom_site_fract_y
_atom_site_fract_z
_atom_site_U_iso_or_equiv
_atom_site_adp_type
_atom_site_occupancy
_atom_site_symmetry_multiplicity
_atom_site_calc_flag
_atom_site_refinement_flags
O1 O 0.40072(16) 0.1715(3) 0.73503(13) 0.0394(4) Uani 1 1 d .
O2 O 0.46179(17) 0.4857(3) 0.65028(14) 0.0486(5) Uani 1 1 d .
O3 O 0.14784(17) 0.4249(3) 1.04630(12) 0.0484(4) Uani 1 1 d .
C1 C 0.5282(3) 0.1150(5) 0.7049(2) 0.0470(7) Uani 1 1 d .
H1A H 0.5196 -0.0378 0.6698 0.056 Uiso 1 1 calc R
H1B H 0.6157 0.1190 0.7719 0.056 Uiso 1 1 calc R
C2 C 0.5341(3) 0.2971(5) 0.6216(2) 0.0526(7) Uani 1 1 d .
H2A H 0.6360 0.3361 0.6279 0.063 Uiso 1 1 calc R
H2B H 0.4845 0.2465 0.5432 0.063 Uiso 1 1 calc R
C3 C 0.3873(2) 0.4139(4) 0.72830(17) 0.0341(5) Uani 1 1 d .
C4 C 0.4575(2) 0.5214(5) 0.84361(19) 0.0401(6) Uani 1 1 d .
H4A H 0.4627 0.6882 0.8342 0.048 Uiso 1 1 calc R
H4B H 0.5581 0.4636 0.8742 0.048 Uiso 1 1 calc R
C5 C 0.3746(2) 0.4717(4) 0.92935(17) 0.0366(6) Uani 1 1 d .
H5A H 0.3825 0.3078 0.9489 0.044 Uiso 1 1 calc R
H5B H 0.4183 0.5596 0.9996 0.044 Uiso 1 1 calc R
C6 C 0.2151(2) 0.5366(4) 0.87955(16) 0.0288(5) Uani 1 1 d .
C7 C 0.1145(2) 0.4568(4) 0.94475(17) 0.0332(5) Uani 1 1 d .
C8 C -0.0355(2) 0.4243(4) 0.86245(16) 0.0389(6) Uani 1 1 d .
H8A H -0.0979 0.5566 0.8652 0.047 Uiso 1 1 calc R
H8B H -0.0812 0.2855 0.8818 0.047 Uiso 1 1 calc R
C9 C -0.0170(2) 0.4012(4) 0.74273(16) 0.0315(5) Uani 1 1 d .
H9 H -0.0493 0.2434 0.7166 0.038 Uiso 1 1 calc R
C10 C 0.1517(2) 0.4025(4) 0.76846(16) 0.0281(5) Uani 1 1 d .
H10 H 0.1820 0.2413 0.7885 0.034 Uiso 1 1 calc R
C11 C 0.2259(2) 0.4690(4) 0.68103(17) 0.0333(5) Uani 1 1 d .
H11A H 0.2125 0.6337 0.6642 0.040 Uiso 1 1 calc R
H11B H 0.1828 0.3836 0.6099 0.040 Uiso 1 1 calc R
C12 C 0.1956(2) 0.7961(4) 0.86767(19) 0.0367(5) Uani 1 1 d .
H12A H 0.0926 0.8318 0.8328 0.055 Uiso 1 1 calc R
H12B H 0.2522 0.8550 0.8199 0.055 Uiso 1 1 calc R
H12C H 0.2297 0.8668 0.9427 0.055 Uiso 1 1 calc R
C13 C -0.1044(2) 0.5593(4) 0.65056(19) 0.0320(5) Uani 1 1 d .
C14 C -0.1644(3) 0.7536(4) 0.6686(2) 0.0456(6) Uani 1 1 d .
H14A H -0.2244 0.8375 0.6064 0.055 Uiso 1 1 calc R
H14B H -0.1474 0.8086 0.7436 0.055 Uiso 1 1 calc R
C15 C -0.1297(3) 0.4693(5) 0.53313(17) 0.0441(6) Uani 1 1 d .
H15A H -0.2061 0.5587 0.4800 0.066 Uiso 1 1 calc R
H15B H -0.1598 0.3096 0.5303 0.066 Uiso 1 1 calc R
H15C H -0.0397 0.4809 0.5122 0.066 Uiso 1 1 calc R

loop_
_atom_site_aniso_label
_atom_site_aniso_U_11
_atom_site_aniso_U_22
_atom_site_aniso_U_33
_atom_site_aniso_U_23
_atom_site_aniso_U_13
_atom_site_aniso_U_12
O1 0.0404(9) 0.0326(10) 0.0522(11) 0.0049(8) 0.0244(8) 0.0083(7)
O2 0.0523(10) 0.0459(12) 0.0600(11) 0.0118(9) 0.0354(8) 0.0077(8)
O3 0.0669(11) 0.0506(11) 0.0306(9) 0.0061(8) 0.0191(7) -0.0009(10)
C1 0.0377(14) 0.0489(18) 0.0585(17) -0.0008(12) 0.0208(12) 0.0096(11)
C2 0.0479(16) 0.0547(17) 0.0658(19) -0.0018(15) 0.0331(14) -0.0010(14)
C3 0.0379(12) 0.0310(13) 0.0380(12) 0.0064(11) 0.0183(10) 0.0023(11)
C4 0.0341(12) 0.0396(14) 0.0441(14) 0.0042(11) 0.0079(10) -0.0029(11)
C5 0.0408(12) 0.0344(14) 0.0314(11) 0.0018(11) 0.0059(9) -0.0024(11)
C6 0.0368(11) 0.0229(12) 0.0275(12) 0.0016(9) 0.0111(9) 0.0007(10)
C7 0.0500(13) 0.0212(12) 0.0311(12) 0.0011(10) 0.0162(10) 0.0023(10)
C8 0.0437(13) 0.0393(15) 0.0393(12) 0.0074(12) 0.0209(10) -0.0003(12)
C9 0.0340(12) 0.0277(12) 0.0346(12) 0.0010(10) 0.0130(9) -0.0023(10)
C10 0.0350(11) 0.0217(11) 0.0281(11) 0.0029(10) 0.0105(8) 0.0034(10)
C11 0.0386(12) 0.0335(13) 0.0290(11) 0.0010(11) 0.0121(9) 0.0047(11)
C12 0.0449(14) 0.0254(12) 0.0428(14) -0.0016(11) 0.0179(11) -0.0014(11)
C13 0.0263(11) 0.0351(13) 0.0345(12) -0.0001(10) 0.0091(9) -0.0029(10)
C14 0.0435(14) 0.0438(17) 0.0456(15) -0.0006(12) 0.0077(11) 0.0087(12)
C15 0.0451(13) 0.0491(17) 0.0358(13) 0.0030(12) 0.0083(10) 0.0059(12)

loop_
_atom_type_symbol
_atom_type_description
_atom_type_scat_dispersion_real
_atom_type_scat_dispersion_imag
_atom_type_scat_source
C C 0.0033 0.0016 'International Tables Vol C Tables 4.2.6.8 and 6.1.1.4'
H H 0.0000 0.0000 'International Tables Vol C Tables 4.2.6.8 and 6.1.1.4'
O O 0.0106 0.0060 'International Tables Vol C Tables 4.2.6.8 and 6.1.1.4'

loop_
_geom_angle_atom_site_label_1
_geom_angle_atom_site_label_2
_geom_angle_atom_site_label_3
_geom_angle
C1 O1 C3 106.64(17)
C2 O2 C3 108.99(18)
O1 C1 C2 103.16(19)
O1 C1 H1A 111.1
C2 C1 H1A 111.1
O1 C1 H1B 111.1
C2 C1 H1B 111.1
H1A C1 H1B 109.1
O2 C2 C1 105.27(19)
O2 C2 H2A 110.7
C1 C2 H2A 110.7
O2 C2 H2B 110.7
C1 C2 H2B 110.7
H2A C2 H2B 108.8
O1 C3 O2 106.14(17)
O1 C3 C4 110.60(18)
O2 C3 C4 109.81(18)
O1 C3 C11 107.34(18)
O2 C3 C11 109.93(16)
C4 C3 C11 112.79(18)
C3 C4 C5 113.09(18)
C3 C4 H4A 109.0
C5 C4 H4A 109.0
C3 C4 H4B 109.0
C5 C4 H4B 109.0
H4A C4 H4B 107.8
C6 C5 C4 110.16(17)
C6 C5 H5A 109.6
C4 C5 H5A 109.6
C6 C5 H5B 109.6
C4 C5 H5B 109.6
H5A C5 H5B 108.1
C7 C6 C5 116.02(17)
C7 C6 C12 106.20(18)
C5 C6 C12 111.50(18)
C7 C6 C10 99.84(16)
C5 C6 C10 108.33(17)
C12 C6 C10 114.62(18)
O3 C7 C8 125.45(19)
O3 C7 C6 126.00(19)
C8 C7 C6 108.55(16)
C7 C8 C9 107.05(16)
C7 C8 H8A 110.3
C9 C8 H8A 110.3
C7 C8 H8B 110.3
C9 C8 H8B 110.3
H8A C8 H8B 108.6
C13 C9 C8 117.90(19)
C13 C9 C10 117.40(18)
C8 C9 C10 102.52(15)
C13 C9 H9 106.0
C8 C9 H9 106.0
C10 C9 H9 106.0
C11 C10 C6 111.02(17)
C11 C10 C9 122.82(16)
C6 C10 C9 107.12(16)
C11 C10 H10 104.8
C6 C10 H10 104.8
C9 C10 H10 104.8
C10 C11 C3 108.54(16)
C10 C11 H11A 110.0
C3 C11 H11A 110.0
C10 C11 H11B 110.0
C3 C11 H11B 110.0
H11A C11 H11B 108.4
C6 C12 H12A 109.5
C6 C12 H12B 109.5
H12A C12 H12B 109.5
C6 C12 H12C 109.5
H12A C12 H12C 109.5
H12B C12 H12C 109.5
C14 C13 C15 120.9(2)
C14 C13 C9 124.9(2)
C15 C13 C9 114.0(2)
C13 C14 H14A 120.0
C13 C14 H14B 120.0
H14A C14 H14B 120.0
C13 C15 H15A 109.5
C13 C15 H15B 109.5
H15A C15 H15B 109.5
C13 C15 H15C 109.5
H15A C15 H15C 109.5
H15B C15 H15C 109.5

loop_
_geom_bond_atom_site_label_1
_geom_bond_atom_site_label_2
_geom_bond_distance
O1 C1 1.427(3)
O1 C3 1.430(3)
O2 C2 1.410(3)
O2 C3 1.430(2)
O3 C7 1.215(2)
C1 C2 1.499(4)
C1 H1A 0.9900
C1 H1B 0.9900
C2 H2A 0.9900
C2 H2B 0.9900
C3 C4 1.521(3)
C3 C11 1.525(3)
C4 C5 1.536(3)
C4 H4A 0.9900
C4 H4B 0.9900
C5 C6 1.524(3)
C5 H5A 0.9900
C5 H5B 0.9900
C6 C7 1.511(3)
C6 C12 1.537(3)
C6 C10 1.543(3)
C7 C8 1.511(3)
C8 C9 1.551(3)
C8 H8A 0.9900
C8 H8B 0.9900
C9 C13 1.515(3)
C9 C10 1.562(3)
C9 H9 1.0000
C10 C11 1.517(3)
C10 H10 1.0000
C11 H11A 0.9900
C11 H11B 0.9900
C12 H12A 0.9800
C12 H12B 0.9800
C12 H12C 0.9800
C13 C14 1.329(3)
C13 C15 1.496(3)
C14 H14A 0.9500
C14 H14B 0.9500
C15 H15A 0.9800
C15 H15B 0.9800
C15 H15C 0.9800

loop_
_geom_torsion_atom_site_label_1
_geom_torsion_atom_site_label_2
_geom_torsion_atom_site_label_3
_geom_torsion_atom_site_label_4
_geom_torsion
C3 O1 C1 C2 -31.6(2)
C3 O2 C2 C1 -12.2(3)
O1 C1 C2 O2 26.8(3)
C1 O1 C3 O2 24.9(2)
C1 O1 C3 C4 -94.2(2)
C1 O1 C3 C11 142.40(17)
C2 O2 C3 O1 -7.2(2)
C2 O2 C3 C4 112.3(2)
C2 O2 C3 C11 -123.0(2)
O1 C3 C4 C5 -68.9(2)
O2 C3 C4 C5 174.32(19)
C11 C3 C4 C5 51.3(3)
C3 C4 C5 C6 -52.9(3)
C4 C5 C6 C7 168.8(2)
C4 C5 C6 C12 -69.5(2)
C4 C5 C6 C10 57.6(2)
C5 C6 C7 O3 29.0(3)
C12 C6 C7 O3 -95.5(3)
C10 C6 C7 O3 145.1(2)
C5 C6 C7 C8 -151.35(19)
C12 C6 C7 C8 84.1(2)
C10 C6 C7 C8 -35.3(2)
O3 C7 C8 C9 -160.6(2)
C6 C7 C8 C9 19.8(3)
C7 C8 C9 C13 -126.0(2)
C7 C8 C9 C10 4.6(2)
C7 C6 C10 C11 174.73(17)
C5 C6 C10 C11 -63.5(2)
C12 C6 C10 C11 61.7(2)
C7 C6 C10 C9 38.2(2)
C5 C6 C10 C9 159.95(17)
C12 C6 C10 C9 -74.8(2)
C13 C9 C10 C11 -26.2(3)
C8 C9 C10 C11 -157.2(2)
C13 C9 C10 C6 103.9(2)
C8 C9 C10 C6 -27.0(2)
C6 C10 C11 C3 60.7(2)
C9 C10 C11 C3 -170.8(2)
O1 C3 C11 C10 68.0(2)
O2 C3 C11 C10 -176.95(19)
C4 C3 C11 C10 -54.0(2)
C8 C9 C13 C14 19.2(3)
C10 C9 C13 C14 -104.2(2)
C8 C9 C13 C15 -155.9(2)
C10 C9 C13 C15 80.7(2)
